data_4328827
loop_
_publ_author_name
'Avijit Pramanik'
'Douglas R. Powell'
'Bryan M. Wong'
'Md. Alamgir Hossain'

_publ_section_title
;
 Spectroscopic, Structural, and Theoretical Studies of Halide Complexes
 with a Urea-Based Tripodal Receptor
;
_journal_name_full 'Inorganic Chemistry'
_journal_page_first 4274
_journal_page_last 4284
_journal_paper_doi 10.1021/ic202747q
_journal_volume 51
_journal_year 2012
_chemical_formula_moiety 'C30 H31 N10 O3, Cl'
_chemical_formula_sum 'C30 H31 Cl N10 O3'
_chemical_formula_weight 615.10
_chemical_name_systematic
; 
 ? 
;
_space_group_IT_number 14
_symmetry_cell_setting monoclinic
_symmetry_space_group_name_Hall '-P 2yn'
_symmetry_space_group_name_H-M 'P 1 21/n 1'
_atom_sites_solution_hydrogens geom
_atom_sites_solution_primary direct
_atom_sites_solution_secondary difmap
_audit_creation_method SHELXL-97
_cell_angle_alpha 90.00
_cell_angle_beta 97.470(8)
_cell_angle_gamma 90.00
_cell_formula_units_Z 4
_cell_length_a 13.2509(18)
_cell_length_b 11.3650(16)
_cell_length_c 19.471(2)
_cell_measurement_reflns_used 8464
_cell_measurement_temperature 100(2)
_cell_measurement_theta_max 28.17
_cell_measurement_theta_min 2.37
_cell_volume 2907.4(6)
_computing_cell_refinement 'Bruker SAINT, 1998'
_computing_data_collection 'Bruker SMART, 1998'
_computing_data_reduction 'Bruker SAINT, 1998'
_computing_molecular_graphics 'SHELXTL (Sheldrick, 2008)'
_computing_publication_material 'SHELXTL (Sheldrick, 2008)'
_computing_structure_refinement 'SHELXTL (Sheldrick, 2008)'
_computing_structure_solution 'SHELXTL (Sheldrick, 2008)'
_diffrn_ambient_temperature 100(2)
_diffrn_measured_fraction_theta_full 1.000
_diffrn_measured_fraction_theta_max 0.998
_diffrn_measurement_device_type 'CCD Bruker APEX'
_diffrn_measurement_method '\f and \w scans'
_diffrn_radiation_monochromator graphite
_diffrn_radiation_source 'fine-focus sealed tube'
_diffrn_radiation_type MoK\a
_diffrn_radiation_wavelength 0.71073
_diffrn_reflns_av_R_equivalents 0.0721
_diffrn_reflns_av_sigmaI/netI 0.0653
_diffrn_reflns_limit_h_max 16
_diffrn_reflns_limit_h_min -17
_diffrn_reflns_limit_k_max 15
_diffrn_reflns_limit_k_min -15
_diffrn_reflns_limit_l_max 25
_diffrn_reflns_limit_l_min -25
_diffrn_reflns_number 35737
_diffrn_reflns_theta_full 25.00
_diffrn_reflns_theta_max 28.33
_diffrn_reflns_theta_min 1.76
_exptl_absorpt_coefficient_mu 0.184
_exptl_absorpt_correction_T_max 0.9712
_exptl_absorpt_correction_T_min 0.9572
_exptl_absorpt_correction_type multi-scan
_exptl_absorpt_process_details 'SADABS (Sheldirck, 2007)'
_exptl_crystal_colour colorless
_exptl_crystal_density_diffrn 1.405
_exptl_crystal_description prism
_exptl_crystal_F_000 1288
_exptl_crystal_size_max 0.24
_exptl_crystal_size_mid 0.23
_exptl_crystal_size_min 0.16
_refine_diff_density_max 0.376
_refine_diff_density_min -0.276
_refine_diff_density_rms 0.057
_refine_ls_extinction_method none
_refine_ls_goodness_of_fit_ref 1.010
_refine_ls_hydrogen_treatment mixed
_refine_ls_matrix_type full
_refine_ls_number_parameters 418
_refine_ls_number_reflns 7232
_refine_ls_number_restraints 0
_refine_ls_restrained_S_all 1.010
_refine_ls_R_factor_all 0.0827
_refine_ls_R_factor_gt 0.0519
_refine_ls_shift/su_max 0.001
_refine_ls_shift/su_mean 0.000
_refine_ls_structure_factor_coef Fsqd
_refine_ls_weighting_details 'calc w=1/[\s^2^(Fo^2^)+(0.0500P)^2^+0.9000P] where P=(Fo^2^+2Fc^2^)/3'
_refine_ls_weighting_scheme calc
_refine_ls_wR_factor_gt 0.1083
_refine_ls_wR_factor_ref 0.1202
_reflns_number_gt 5129
_reflns_number_total 7232
_reflns_threshold_expression I>2\s(I)
_cod_data_source_file ic202747q_si_003.cif
_cod_data_source_block 10051
_cod_original_sg_symbol_H-M 'P 21/n'
_cod_database_code 4328827

loop_
_symmetry_equiv_pos_as_xyz
'x, y, z'
'-x+1/2, y+1/2, -z+1/2'
'-x, -y, -z'
'x-1/2, -y-1/2, z-1/2'

loop_
_atom_site_label
_atom_site_type_symbol
_atom_site_fract_x
_atom_site_fract_y
_atom_site_fract_z
_atom_site_U_iso_or_equiv
_atom_site_adp_type
_atom_site_occupancy
_atom_site_symmetry_multiplicity
_atom_site_calc_flag
_atom_site_refinement_flags
Cl1 Cl 0.55635(4) 0.72334(4) 0.20260(2) 0.02183(13) Uani 1 1 d .
N1 N 0.66288(13) 0.24045(14) 0.12144(8) 0.0161(3) Uani 1 1 d .
H1 H 0.6025(16) 0.2765(18) 0.1093(10) 0.019 Uiso 1 1 d .
C2 C 0.72598(15) 0.32237(17) 0.17044(10) 0.0197(4) Uani 1 1 d .
H2A H 0.7417 0.3936 0.1446 0.024 Uiso 1 1 calc R
H2B H 0.7913 0.2832 0.1871 0.024 Uiso 1 1 calc R
C3 C 0.67575(15) 0.36016(18) 0.23287(10) 0.0223(4) Uani 1 1 d .
H3A H 0.6535 0.2888 0.2559 0.027 Uiso 1 1 calc R
H3B H 0.7272 0.4004 0.2662 0.027 Uiso 1 1 calc R
N4 N 0.58855(13) 0.43805(15) 0.21705(9) 0.0203(4) Uani 1 1 d .
H4 H 0.5994(16) 0.515(2) 0.2137(11) 0.024 Uiso 1 1 d .
C5 C 0.49147(15) 0.40063(17) 0.21459(10) 0.0192(4) Uani 1 1 d .
O6 O 0.46678(11) 0.29645(12) 0.21996(7) 0.0237(3) Uani 1 1 d .
N7 N 0.42193(13) 0.49188(15) 0.20478(8) 0.0191(4) Uani 1 1 d .
H7 H 0.4472(16) 0.5634(19) 0.1983(11) 0.023 Uiso 1 1 d .
C8 C 0.31804(15) 0.48895(17) 0.20841(9) 0.0180(4) Uani 1 1 d .
C9 C 0.26810(15) 0.39647(17) 0.23730(10) 0.0195(4) Uani 1 1 d .
H9 H 0.3054 0.3294 0.2553 0.023 Uiso 1 1 calc R
C10 C 0.16407(15) 0.40259(17) 0.23972(10) 0.0206(4) Uani 1 1 d .
H10 H 0.1307 0.3400 0.2600 0.025 Uiso 1 1 calc R
C11 C 0.10790(15) 0.49988(17) 0.21259(10) 0.0194(4) Uani 1 1 d .
C12 C 0.15820(15) 0.59330(17) 0.18543(10) 0.0206(4) Uani 1 1 d .
H12 H 0.1210 0.6607 0.1679 0.025 Uiso 1 1 calc R
C13 C 0.26190(15) 0.58818(17) 0.18392(10) 0.0202(4) Uani 1 1 d .
H13 H 0.2957 0.6528 0.1660 0.024 Uiso 1 1 calc R
C14 C -0.00075(16) 0.50294(17) 0.21171(10) 0.0204(4) Uani 1 1 d .
N15 N -0.08763(14) 0.50674(15) 0.20950(9) 0.0250(4) Uani 1 1 d .
C16 C 0.64811(16) 0.12374(17) 0.15494(10) 0.0204(4) Uani 1 1 d .
H16A H 0.6324 0.1377 0.2026 0.024 Uiso 1 1 calc R
H16B H 0.7128 0.0793 0.1585 0.024 Uiso 1 1 calc R
C17 C 0.56462(15) 0.04909(17) 0.11693(11) 0.0222(4) Uani 1 1 d .
H17A H 0.5742 0.0432 0.0675 0.027 Uiso 1 1 calc R
H17B H 0.5677 -0.0313 0.1367 0.027 Uiso 1 1 calc R
N18 N 0.46593(13) 0.10125(15) 0.12300(9) 0.0229(4) Uani 1 1 d .
H18 H 0.4632(16) 0.161(2) 0.1505(11) 0.027 Uiso 1 1 d .
C19 C 0.37955(15) 0.03945(17) 0.10394(10) 0.0205(4) Uani 1 1 d .
O20 O 0.37763(11) -0.05703(12) 0.07599(7) 0.0263(3) Uani 1 1 d .
N21 N 0.29370(14) 0.09731(15) 0.11983(9) 0.0240(4) Uani 1 1 d .
H21 H 0.3024(17) 0.161(2) 0.1383(12) 0.029 Uiso 1 1 d .
C22 C 0.19304(16) 0.05877(17) 0.11170(10) 0.0204(4) Uani 1 1 d .
C23 C 0.16011(16) -0.04675(18) 0.07913(10) 0.0237(5) Uani 1 1 d .
H23 H 0.2072 -0.0970 0.0607 0.028 Uiso 1 1 calc R
C24 C 0.05826(16) -0.07703(18) 0.07410(11) 0.0262(5) Uani 1 1 d .
H24 H 0.0359 -0.1486 0.0520 0.031 Uiso 1 1 calc R
C25 C -0.01202(16) -0.00482(18) 0.10078(10) 0.0233(5) Uani 1 1 d .
C26 C 0.02107(16) 0.09955(18) 0.13331(10) 0.0248(5) Uani 1 1 d .
H26 H -0.0260 0.1494 0.1521 0.030 Uiso 1 1 calc R
C27 C 0.12185(16) 0.13053(18) 0.13833(10) 0.0243(5) Uani 1 1 d .
H27 H 0.1437 0.2024 0.1604 0.029 Uiso 1 1 calc R
C28 C -0.11783(18) -0.03606(19) 0.09427(11) 0.0276(5) Uani 1 1 d .
N29 N -0.20283(15) -0.05844(16) 0.08930(11) 0.0352(5) Uani 1 1 d .
C30 C 0.71289(15) 0.22395(17) 0.05646(10) 0.0192(4) Uani 1 1 d .
H30A H 0.6930 0.1463 0.0359 0.023 Uiso 1 1 calc R
H30B H 0.7877 0.2239 0.0691 0.023 Uiso 1 1 calc R
C31 C 0.68405(14) 0.31893(18) 0.00281(10) 0.0188(4) Uani 1 1 d .
H31A H 0.6901 0.3966 0.0260 0.023 Uiso 1 1 calc R
H31B H 0.7331 0.3173 -0.0315 0.023 Uiso 1 1 calc R
N32 N 0.58172(13) 0.30680(15) -0.03358(9) 0.0203(4) Uani 1 1 d .
H32 H 0.5739(17) 0.267(2) -0.0669(12) 0.024 Uiso 1 1 d .
C33 C 0.50014(15) 0.34166(16) -0.00384(10) 0.0182(4) Uani 1 1 d .
O34 O 0.50824(10) 0.37724(12) 0.05682(7) 0.0205(3) Uani 1 1 d .
N35 N 0.40981(13) 0.33401(15) -0.04624(9) 0.0203(4) Uani 1 1 d .
H35 H 0.4154(16) 0.3159(19) -0.0873(12) 0.024 Uiso 1 1 d .
C36 C 0.31225(15) 0.34668(16) -0.02837(10) 0.0176(4) Uani 1 1 d .
C37 C 0.29087(15) 0.37123(18) 0.03843(10) 0.0216(4) Uani 1 1 d .
H37 H 0.3448 0.3843 0.0748 0.026 Uiso 1 1 calc R
C38 C 0.19130(15) 0.37640(17) 0.05141(10) 0.0228(5) Uani 1 1 d .
H38 H 0.1770 0.3931 0.0970 0.027 Uiso 1 1 calc R
C39 C 0.11133(15) 0.35756(17) -0.00113(10) 0.0210(4) Uani 1 1 d .
C40 C 0.13287(16) 0.33853(19) -0.06819(11) 0.0265(5) Uani 1 1 d .
H40 H 0.0788 0.3287 -0.1049 0.032 Uiso 1 1 calc R
C41 C 0.23176(16) 0.33385(19) -0.08155(10) 0.0242(5) Uani 1 1 d .
H41 H 0.2457 0.3217 -0.1277 0.029 Uiso 1 1 calc R
C42 C 0.00843(17) 0.35802(18) 0.01422(11) 0.0251(5) Uani 1 1 d .
N43 N -0.07368(15) 0.35524(17) 0.02671(11) 0.0345(5) Uani 1 1 d .

loop_
_atom_site_aniso_label
_atom_site_aniso_U_11
_atom_site_aniso_U_22
_atom_site_aniso_U_33
_atom_site_aniso_U_23
_atom_site_aniso_U_13
_atom_site_aniso_U_12
Cl1 0.0248(3) 0.0221(2) 0.0192(2) -0.00212(19) 0.00553(19) -0.0026(2)
N1 0.0149(9) 0.0180(8) 0.0157(8) 0.0010(6) 0.0025(7) 0.0015(7)
C2 0.0153(10) 0.0222(10) 0.0207(10) -0.0026(8) -0.0011(8) -0.0016(8)
C3 0.0198(11) 0.0260(11) 0.0200(10) -0.0039(8) -0.0011(8) 0.0022(9)
N4 0.0171(9) 0.0187(8) 0.0246(9) -0.0028(7) 0.0009(7) 0.0008(7)
C5 0.0202(11) 0.0229(10) 0.0144(9) -0.0052(8) 0.0019(8) 0.0013(8)
O6 0.0233(8) 0.0193(7) 0.0288(8) -0.0017(6) 0.0052(6) 0.0020(6)
N7 0.0170(9) 0.0166(8) 0.0240(9) -0.0010(7) 0.0031(7) -0.0002(7)
C8 0.0178(11) 0.0205(10) 0.0152(9) -0.0049(7) 0.0004(8) 0.0008(8)
C9 0.0213(11) 0.0188(10) 0.0183(10) -0.0015(8) 0.0030(8) 0.0014(8)
C10 0.0230(11) 0.0209(10) 0.0183(10) -0.0034(8) 0.0050(8) -0.0035(8)
C11 0.0190(11) 0.0236(10) 0.0158(9) -0.0055(8) 0.0029(8) 0.0008(9)
C12 0.0216(11) 0.0176(10) 0.0223(10) -0.0025(8) 0.0018(8) 0.0022(8)
C13 0.0217(11) 0.0189(10) 0.0202(10) -0.0022(8) 0.0031(8) -0.0022(8)
C14 0.0233(12) 0.0213(10) 0.0170(10) -0.0016(8) 0.0039(8) -0.0002(9)
N15 0.0233(10) 0.0282(10) 0.0238(9) -0.0031(7) 0.0039(8) -0.0007(8)
C16 0.0246(11) 0.0175(9) 0.0198(10) 0.0040(8) 0.0052(8) 0.0007(8)
C17 0.0231(11) 0.0189(10) 0.0260(11) -0.0009(8) 0.0086(9) -0.0011(8)
N18 0.0240(10) 0.0185(9) 0.0267(9) -0.0055(7) 0.0059(8) -0.0019(8)
C19 0.0234(11) 0.0205(10) 0.0179(10) 0.0005(8) 0.0034(8) 0.0029(9)
O20 0.0253(8) 0.0224(8) 0.0310(8) -0.0095(6) 0.0033(6) 0.0008(6)
N21 0.0251(10) 0.0178(9) 0.0288(10) -0.0080(7) 0.0027(8) 0.0007(8)
C22 0.0246(11) 0.0206(10) 0.0157(9) 0.0008(8) 0.0018(8) 0.0026(9)
C23 0.0237(12) 0.0252(11) 0.0226(10) -0.0052(8) 0.0041(9) 0.0024(9)
C24 0.0279(12) 0.0233(11) 0.0280(11) -0.0042(9) 0.0052(9) 0.0007(9)
C25 0.0251(12) 0.0245(11) 0.0209(10) 0.0037(8) 0.0057(9) 0.0040(9)
C26 0.0280(12) 0.0253(11) 0.0223(10) 0.0000(8) 0.0077(9) 0.0087(9)
C27 0.0299(12) 0.0195(10) 0.0233(10) -0.0041(8) 0.0023(9) 0.0030(9)
C28 0.0310(14) 0.0217(11) 0.0322(12) 0.0008(9) 0.0116(10) 0.0047(10)
N29 0.0294(12) 0.0278(10) 0.0504(13) -0.0005(9) 0.0131(10) 0.0034(9)
C30 0.0166(10) 0.0229(10) 0.0192(10) 0.0004(8) 0.0064(8) 0.0023(8)
C31 0.0143(10) 0.0239(10) 0.0187(10) 0.0008(8) 0.0040(8) -0.0008(8)
N32 0.0184(9) 0.0253(9) 0.0170(8) -0.0036(7) 0.0014(7) 0.0006(7)
C33 0.0199(11) 0.0150(9) 0.0195(10) 0.0025(8) 0.0018(8) 0.0004(8)
O34 0.0188(8) 0.0254(7) 0.0166(7) -0.0041(6) -0.0004(6) 0.0039(6)
N35 0.0198(9) 0.0269(9) 0.0140(8) -0.0031(7) 0.0019(7) -0.0007(7)
C36 0.0186(11) 0.0148(9) 0.0190(9) 0.0022(7) 0.0013(8) -0.0011(8)
C37 0.0175(11) 0.0263(11) 0.0204(10) -0.0030(8) 0.0004(8) 0.0006(9)
C38 0.0241(12) 0.0230(10) 0.0212(10) -0.0051(8) 0.0032(9) 0.0000(9)
C39 0.0191(11) 0.0166(10) 0.0268(11) 0.0015(8) 0.0016(8) 0.0009(8)
C40 0.0216(12) 0.0318(12) 0.0243(11) 0.0047(9) -0.0046(9) -0.0036(9)
C41 0.0237(12) 0.0322(12) 0.0165(10) -0.0001(9) 0.0020(8) -0.0049(9)
C42 0.0223(12) 0.0206(10) 0.0318(12) -0.0001(9) 0.0012(9) 0.0005(9)
N43 0.0240(11) 0.0291(11) 0.0507(13) 0.0007(9) 0.0059(9) -0.0008(8)

loop_
_atom_type_symbol
_atom_type_description
_atom_type_scat_dispersion_real
_atom_type_scat_dispersion_imag
_atom_type_scat_source
C C 0.0033 0.0016 'International Tables Vol C Tables 4.2.6.8 and 6.1.1.4'
H H 0.0000 0.0000 'International Tables Vol C Tables 4.2.6.8 and 6.1.1.4'
N N 0.0061 0.0033 'International Tables Vol C Tables 4.2.6.8 and 6.1.1.4'
O O 0.0106 0.0060 'International Tables Vol C Tables 4.2.6.8 and 6.1.1.4'
Cl Cl 0.1484 0.1585 'International Tables Vol C Tables 4.2.6.8 and 6.1.1.4'

loop_
_geom_angle_atom_site_label_1
_geom_angle_atom_site_label_2
_geom_angle_atom_site_label_3
_geom_angle
C16 N1 C2 111.33(14)
C16 N1 C30 110.44(15)
C2 N1 C30 109.79(15)
C16 N1 H1 110.7(13)
C2 N1 H1 106.6(13)
C30 N1 H1 107.9(13)
N1 C2 C3 114.58(16)
N1 C2 H2A 108.6
C3 C2 H2A 108.6
N1 C2 H2B 108.6
C3 C2 H2B 108.6
H2A C2 H2B 107.6
N4 C3 C2 114.84(16)
N4 C3 H3A 108.6
C2 C3 H3A 108.6
N4 C3 H3B 108.6
C2 C3 H3B 108.6
H3A C3 H3B 107.5
C5 N4 C3 122.84(18)
C5 N4 H4 118.0(14)
C3 N4 H4 118.8(14)
O6 C5 N4 124.07(18)
O6 C5 N7 123.40(18)
N4 C5 N7 112.53(17)
C5 N7 C8 128.46(17)
C5 N7 H7 116.5(14)
C8 N7 H7 114.9(13)
N7 C8 C9 124.26(18)
N7 C8 C13 116.74(18)
C9 C8 C13 118.95(18)
C10 C9 C8 120.02(18)
C10 C9 H9 120.0
C8 C9 H9 120.0
C9 C10 C11 120.63(19)
C9 C10 H10 119.7
C11 C10 H10 119.7
C12 C11 C10 119.25(18)
C12 C11 C14 120.30(18)
C10 C11 C14 120.45(18)
C13 C12 C11 120.18(19)
C13 C12 H12 119.9
C11 C12 H12 119.9
C12 C13 C8 120.89(19)
C12 C13 H13 119.6
C8 C13 H13 119.6
N15 C14 C11 178.4(2)
N1 C16 C17 114.33(16)
N1 C16 H16A 108.7
C17 C16 H16A 108.7
N1 C16 H16B 108.7
C17 C16 H16B 108.7
H16A C16 H16B 107.6
N18 C17 C16 109.91(16)
N18 C17 H17A 109.7
C16 C17 H17A 109.7
N18 C17 H17B 109.7
C16 C17 H17B 109.7
H17A C17 H17B 108.2
C19 N18 C17 120.24(17)
C19 N18 H18 118.2(15)
C17 N18 H18 118.6(15)
O20 C19 N18 123.74(19)
O20 C19 N21 123.75(19)
N18 C19 N21 112.51(17)
C19 N21 C22 128.91(17)
C19 N21 H21 116.7(16)
C22 N21 H21 114.3(16)
N21 C22 C27 117.20(18)
N21 C22 C23 123.94(19)
C27 C22 C23 118.86(19)
C24 C23 C22 119.27(19)
C24 C23 H23 120.4
C22 C23 H23 120.4
C23 C24 C25 121.4(2)
C23 C24 H24 119.3
C25 C24 H24 119.3
C26 C25 C24 119.1(2)
C26 C25 C28 119.89(19)
C24 C25 C28 120.96(19)
C27 C26 C25 119.89(19)
C27 C26 H26 120.1
C25 C26 H26 120.1
C26 C27 C22 121.44(19)
C26 C27 H27 119.3
C22 C27 H27 119.3
N29 C28 C25 178.5(2)
N1 C30 C31 112.89(16)
N1 C30 H30A 109.0
C31 C30 H30A 109.0
N1 C30 H30B 109.0
C31 C30 H30B 109.0
H30A C30 H30B 107.8
N32 C31 C30 113.84(16)
N32 C31 H31A 108.8
C30 C31 H31A 108.8
N32 C31 H31B 108.8
C30 C31 H31B 108.8
H31A C31 H31B 107.7
C33 N32 C31 120.77(17)
C33 N32 H32 119.7(16)
C31 N32 H32 118.1(16)
O34 C33 N32 121.95(18)
O34 C33 N35 123.86(19)
N32 C33 N35 114.18(17)
C33 N35 C36 127.81(17)
C33 N35 H35 114.4(15)
C36 N35 H35 117.7(15)
N35 C36 C41 116.76(18)
N35 C36 C37 124.23(17)
C41 C36 C37 119.01(19)
C38 C37 C36 119.70(18)
C38 C37 H37 120.1
C36 C37 H37 120.1
C37 C38 C39 121.01(19)
C37 C38 H38 119.5
C39 C38 H38 119.5
C40 C39 C38 119.05(19)
C40 C39 C42 120.92(19)
C38 C39 C42 120.04(19)
C41 C40 C39 120.20(19)
C41 C40 H40 119.9
C39 C40 H40 119.9
C40 C41 C36 120.88(19)
C40 C41 H41 119.6
C36 C41 H41 119.6
N43 C42 C39 178.2(2)

loop_
_geom_bond_atom_site_label_1
_geom_bond_atom_site_label_2
_geom_bond_distance
N1 C16 1.502(2)
N1 C2 1.506(2)
N1 C30 1.514(2)
N1 H1 0.90(2)
C2 C3 1.521(3)
C2 H2A 0.9900
C2 H2B 0.9900
C3 N4 1.456(3)
C3 H3A 0.9900
C3 H3B 0.9900
N4 C5 1.350(3)
N4 H4 0.89(2)
C5 O6 1.236(2)
C5 N7 1.384(2)
N7 C8 1.388(3)
N7 H7 0.89(2)
C8 C9 1.398(3)
C8 C13 1.400(3)
C9 C10 1.387(3)
C9 H9 0.9500
C10 C11 1.398(3)
C10 H10 0.9500
C11 C12 1.394(3)
C11 C14 1.438(3)
C12 C13 1.379(3)
C12 H12 0.9500
C13 H13 0.9500
C14 N15 1.147(3)
C16 C17 1.509(3)
C16 H16A 0.9900
C16 H16B 0.9900
C17 N18 1.455(3)
C17 H17A 0.9900
C17 H17B 0.9900
N18 C19 1.353(3)
N18 H18 0.86(2)
C19 O20 1.223(2)
C19 N21 1.383(3)
N21 C22 1.393(3)
N21 H21 0.81(2)
C22 C27 1.397(3)
C22 C23 1.400(3)
C23 C24 1.384(3)
C23 H23 0.9500
C24 C25 1.392(3)
C24 H24 0.9500
C25 C26 1.389(3)
C25 C28 1.436(3)
C26 C27 1.372(3)
C26 H26 0.9500
C27 H27 0.9500
C28 N29 1.147(3)
C30 C31 1.516(3)
C30 H30A 0.9900
C30 H30B 0.9900
C31 N32 1.453(2)
C31 H31A 0.9900
C31 H31B 0.9900
N32 C33 1.350(3)
N32 H32 0.79(2)
C33 O34 1.240(2)
C33 N35 1.366(2)
N35 C36 1.389(3)
N35 H35 0.84(2)
C36 C41 1.394(3)
C36 C37 1.395(3)
C37 C38 1.377(3)
C37 H37 0.9500
C38 C39 1.391(3)
C38 H38 0.9500
C39 C40 1.389(3)
C39 C42 1.433(3)
C40 C41 1.370(3)
C40 H40 0.9500
C41 H41 0.9500
C42 N43 1.146(3)

loop_
_geom_hbond_atom_site_label_D
_geom_hbond_atom_site_label_H
_geom_hbond_atom_site_label_A
_geom_hbond_distance_DH
_geom_hbond_distance_HA
_geom_hbond_distance_DA
_geom_hbond_angle_DHA
_geom_hbond_site_symmetry_A
N1 H1 O34 0.90(2) 1.89(2) 2.744(2) 156.3(19) .
N4 H4 Cl1 0.89(2) 2.44(2) 3.2776(18) 157.3(18) .
N7 H7 Cl1 0.89(2) 2.32(2) 3.1802(18) 162.0(18) .
N18 H18 O6 0.86(2) 2.05(2) 2.912(2) 176(2) .
N32 H32 O20 0.79(2) 2.48(2) 3.024(2) 127(2) 3_655
N32 H32 Cl1 0.79(2) 2.97(2) 3.5679(18) 135.4(19) 3_665
N35 H35 Cl1 0.84(2) 2.37(2) 3.2016(18) 175(2) 3_665

loop_
_geom_torsion_atom_site_label_1
_geom_torsion_atom_site_label_2
_geom_torsion_atom_site_label_3
_geom_torsion_atom_site_label_4
_geom_torsion
C16 N1 C2 C3 -66.0(2)
C30 N1 C2 C3 171.35(16)
N1 C2 C3 N4 -69.2(2)
C2 C3 N4 C5 102.8(2)
C3 N4 C5 O6 -5.9(3)
C3 N4 C5 N7 174.57(16)
O6 C5 N7 C8 9.5(3)
N4 C5 N7 C8 -171.00(18)
C5 N7 C8 C9 14.2(3)
C5 N7 C8 C13 -168.59(18)
N7 C8 C9 C10 178.79(17)
C13 C8 C9 C10 1.7(3)
C8 C9 C10 C11 0.9(3)
C9 C10 C11 C12 -2.5(3)
C9 C10 C11 C14 176.52(17)
C10 C11 C12 C13 1.6(3)
C14 C11 C12 C13 -177.51(18)
C11 C12 C13 C8 1.0(3)
N7 C8 C13 C12 180.00(17)
C9 C8 C13 C12 -2.7(3)
C2 N1 C16 C17 164.83(16)
C30 N1 C16 C17 -72.9(2)
N1 C16 C17 N18 -69.8(2)
C16 C17 N18 C19 -168.05(17)
C17 N18 C19 O20 -6.1(3)
C17 N18 C19 N21 173.67(17)
O20 C19 N21 C22 3.7(3)
N18 C19 N21 C22 -176.05(19)
C19 N21 C22 C27 173.88(19)
C19 N21 C22 C23 -5.7(3)
N21 C22 C23 C24 179.69(19)
C27 C22 C23 C24 0.1(3)
C22 C23 C24 C25 0.0(3)
C23 C24 C25 C26 -0.2(3)
C23 C24 C25 C28 178.94(19)
C24 C25 C26 C27 0.5(3)
C28 C25 C26 C27 -178.72(19)
C25 C26 C27 C22 -0.4(3)
N21 C22 C27 C26 -179.48(18)
C23 C22 C27 C26 0.1(3)
C16 N1 C30 C31 151.22(16)
C2 N1 C30 C31 -85.64(19)
N1 C30 C31 N32 -74.9(2)
C30 C31 N32 C33 79.1(2)
C31 N32 C33 O34 -5.2(3)
C31 N32 C33 N35 174.81(17)
O34 C33 N35 C36 -10.1(3)
N32 C33 N35 C36 169.88(18)
C33 N35 C36 C41 -179.51(19)
C33 N35 C36 C37 0.6(3)
N35 C36 C37 C38 -176.83(19)
C41 C36 C37 C38 3.3(3)
C36 C37 C38 C39 0.0(3)
C37 C38 C39 C40 -2.9(3)
C37 C38 C39 C42 177.13(19)
C38 C39 C40 C41 2.6(3)
C42 C39 C40 C41 -177.5(2)
C39 C40 C41 C36 0.7(3)
N35 C36 C41 C40 176.45(19)
C37 C36 C41 C40 -3.7(3)
